data_2020401
loop_
_publ_author_name
'Zhou, Li-Juan'
'Han, Chang-Bao'
'Wang, Yu-Ling'

_publ_section_title
;
 Two-dimensional Zn^II^ and one-dimensional Co^II^ coordination polymers
 based on benzene-1,4-dicarboxylate and pyridine ligands
;
_journal_coeditor_code LF3027
_journal_issue 2
_journal_name_full 'Acta Crystallographica Section C'
_journal_page_first 133
_journal_page_last 138
_journal_paper_doi 10.1107/S2053229616000814
_journal_volume 72
_journal_year 2016
_chemical_formula_iupac '[Zn (C8 H4 O2) (C5 H5 N)]'
_chemical_formula_moiety 'C13 H9 N O4 Zn'
_chemical_formula_sum 'C13 H9 N O4 Zn'
_chemical_formula_weight 308.58
_chemical_name_systematic
Poly[(\m~4~-benzene-1,4-dicarboxylato-\k^4^<i>O</i>:<i>O</i>':<i>O</i>'':<i>O</i>''')(pyridine-\k<i>N</i>)zinc(II)]
_space_group_crystal_system monoclinic
_space_group_IT_number 14
_space_group_name_Hall '-P 2yn'
_space_group_name_H-M_alt 'P 1 21/n 1'
_symmetry_space_group_name_Hall '-P 2yn'
_symmetry_space_group_name_H-M 'P 1 21/n 1'
_atom_sites_solution_hydrogens geom
_audit_creation_method SHELXL-2014/7
_cell_angle_alpha 90
_cell_angle_beta 104.8150(10)
_cell_angle_gamma 90
_cell_formula_units_Z 4
_cell_length_a 7.3974(8)
_cell_length_b 16.5945(19)
_cell_length_c 10.3281(12)
_cell_measurement_reflns_used 3341
_cell_measurement_temperature 296(2)
_cell_measurement_theta_max 27.06
_cell_measurement_theta_min 2.38
_cell_volume 1225.7(2)
_computing_cell_refinement
;
SAINT (Bruker, 2008)
;
_computing_data_collection
;
APEX2 (Bruker, 2008)
;
_computing_data_reduction
;
SAINT (Bruker, 2008)
;
_computing_molecular_graphics
;
DIAMOND (Brandenburg, 2005)
;
_computing_publication_material
;
SHELXL2014 (Sheldrick, 2015)
;
_computing_structure_refinement
;
SHELXL2014 (Sheldrick, 2015)
;
_computing_structure_solution
;
SHELXS97 (Sheldrick, 2008)
;
_diffrn_ambient_temperature 296(2)
_diffrn_measured_fraction_theta_full 0.999
_diffrn_measured_fraction_theta_max 0.995
_diffrn_measurement_device_type 'Bruker APEXII area-detector'
_diffrn_measurement_method \w
_diffrn_radiation_monochromator graphite
_diffrn_radiation_source 'fine-focus sealed tube'
_diffrn_radiation_type MoK\a
_diffrn_radiation_wavelength 0.71073
_diffrn_reflns_av_R_equivalents 0.0335
_diffrn_reflns_limit_h_max 9
_diffrn_reflns_limit_h_min -9
_diffrn_reflns_limit_k_max 21
_diffrn_reflns_limit_k_min -21
_diffrn_reflns_limit_l_max 13
_diffrn_reflns_limit_l_min -13
_diffrn_reflns_number 11645
_diffrn_reflns_theta_full 25.242
_diffrn_reflns_theta_max 27.497
_diffrn_reflns_theta_min 2.455
_exptl_absorpt_coefficient_mu 2.012
_exptl_absorpt_correction_T_max 0.856
_exptl_absorpt_correction_T_min 0.752
_exptl_absorpt_correction_type multi-scan
_exptl_absorpt_process_details
;
(SADABS; Sheldrick, 1996)
;
_exptl_crystal_colour colourless
_exptl_crystal_density_diffrn 1.672
_exptl_crystal_description block
_exptl_crystal_F_000 624
_exptl_crystal_size_max 0.150
_exptl_crystal_size_mid 0.100
_exptl_crystal_size_min 0.080
_refine_diff_density_max 0.348
_refine_diff_density_min -0.378
_refine_ls_extinction_method none
_refine_ls_goodness_of_fit_ref 1.008
_refine_ls_hydrogen_treatment constr
_refine_ls_matrix_type full
_refine_ls_number_parameters 172
_refine_ls_number_reflns 2810
_refine_ls_number_restraints 0
_refine_ls_restrained_S_all 1.008
_refine_ls_R_factor_all 0.0384
_refine_ls_R_factor_gt 0.0265
_refine_ls_shift/su_max 0.000
_refine_ls_shift/su_mean 0.000
_refine_ls_structure_factor_coef Fsqd
_refine_ls_weighting_details 'w=1/[\s^2^(Fo^2^)+(0.0301P)^2^+0.5535P] where P=(Fo^2^+2Fc^2^)/3'
_refine_ls_weighting_scheme calc
_refine_ls_wR_factor_gt 0.0605
_refine_ls_wR_factor_ref 0.0648
_reflns_number_gt 2309
_reflns_number_total 2810
_reflns_threshold_expression 'I > 2\s(I)'
_cod_data_source_file lf3027sup1.cif
_cod_data_source_block I
_cod_depositor_comments 'Adding full bibliography for 2020401--2020402.cif.'
_cod_database_code 2020401
_cod_database_fobs_code 2020401
_shelx_space_group_comment
;
The symmetry employed for this shelxl refinement is uniquely defined
by the following loop, which should always be used as a source of
symmetry information in preference to the above space-group names.
They are only intended as comments.
;
_shelx_estimated_absorpt_t_min 0.752
_shelx_estimated_absorpt_t_max 0.856

loop_
_space_group_symop_operation_xyz
'x, y, z'
'-x+1/2, y+1/2, -z+1/2'
'-x, -y, -z'
'x-1/2, -y-1/2, z-1/2'

loop_
_atom_site_type_symbol
_atom_site_label
_atom_site_fract_x
_atom_site_fract_y
_atom_site_fract_z
_atom_site_U_iso_or_equiv
_atom_site_adp_type
_atom_site_calc_flag
_atom_site_occupancy
Zn Zn1 0.31816(3) 0.00733(2) 0.39643(2) 0.01573(8) Uani d 1
O O1 0.2815(2) 0.08334(9) 0.54514(15) 0.0271(4) Uani d 1
O O2 0.5593(2) 0.07959(9) 0.69491(15) 0.0282(4) Uani d 1
O O3 0.2800(2) 0.41553(9) 1.00948(15) 0.0281(4) Uani d 1
O O4 0.0023(2) 0.40783(9) 0.86118(17) 0.0312(4) Uani d 1
N N1 0.0969(2) 0.03959(10) 0.24232(17) 0.0213(4) Uani d 1
C C1 0.3390(3) 0.17793(12) 0.7210(2) 0.0192(4) Uani d 1
C C2 0.1500(3) 0.19416(12) 0.7052(2) 0.0247(5) Uani d 1
H H2A 0.0602 0.1606 0.6521 0.030 Uiso calc 1
C C3 0.0953(3) 0.26003(12) 0.7681(2) 0.0247(5) Uani d 1
H H3A -0.0312 0.2706 0.7568 0.030 Uiso calc 1
C C4 0.2282(3) 0.31049(12) 0.8482(2) 0.0210(4) Uani d 1
C C5 0.4170(3) 0.29396(12) 0.8648(2) 0.0234(5) Uani d 1
H H5A 0.5069 0.3272 0.9184 0.028 Uiso calc 1
C C6 0.4715(3) 0.22803(12) 0.8018(2) 0.0234(5) Uani d 1
H H6A 0.5980 0.2172 0.8137 0.028 Uiso calc 1
C C7 0.3984(3) 0.10813(11) 0.6479(2) 0.0202(4) Uani d 1
C C8 0.1657(3) 0.38364(11) 0.9115(2) 0.0212(4) Uani d 1
C C9 -0.0760(3) 0.01499(13) 0.2408(2) 0.0272(5) Uani d 1
H H9A -0.0926 -0.0161 0.3119 0.033 Uiso calc 1
C C10 -0.2305(4) 0.03371(17) 0.1386(3) 0.0413(6) Uani d 1
H H10A -0.3485 0.0150 0.1400 0.050 Uiso calc 1
C C11 -0.2065(4) 0.08052(17) 0.0349(3) 0.0496(8) Uani d 1
H H11A -0.3083 0.0939 -0.0355 0.060 Uiso calc 1
C C12 -0.0307(4) 0.10744(17) 0.0360(3) 0.0484(7) Uani d 1
H H12A -0.0122 0.1398 -0.0329 0.058 Uiso calc 1
C C13 0.1183(4) 0.08587(14) 0.1408(2) 0.0339(6) Uani d 1
H H13A 0.2373 0.1040 0.1410 0.041 Uiso calc 1

loop_
_atom_site_aniso_label
_atom_site_aniso_U_11
_atom_site_aniso_U_22
_atom_site_aniso_U_33
_atom_site_aniso_U_12
_atom_site_aniso_U_13
_atom_site_aniso_U_23
Zn1 0.01813(13) 0.01276(12) 0.01667(13) 0.00021(9) 0.00509(9) 0.00052(9)
O1 0.0298(9) 0.0256(8) 0.0254(8) 0.0020(6) 0.0063(7) -0.0112(6)
O2 0.0288(9) 0.0265(8) 0.0287(9) 0.0099(7) 0.0062(7) -0.0080(7)
O3 0.0348(9) 0.0212(7) 0.0278(9) 0.0051(6) 0.0073(7) -0.0083(6)
O4 0.0290(9) 0.0257(8) 0.0399(10) 0.0089(7) 0.0107(8) -0.0090(7)
N1 0.0240(10) 0.0205(8) 0.0194(9) 0.0023(7) 0.0058(8) 0.0010(7)
C1 0.0249(11) 0.0160(9) 0.0182(10) 0.0034(8) 0.0081(9) -0.0014(8)
C2 0.0246(12) 0.0211(10) 0.0279(12) 0.0001(9) 0.0057(9) -0.0069(9)
C3 0.0207(11) 0.0231(10) 0.0317(12) 0.0045(9) 0.0093(9) -0.0052(9)
C4 0.0263(12) 0.0163(9) 0.0222(11) 0.0042(8) 0.0094(9) -0.0015(8)
C5 0.0261(11) 0.0203(10) 0.0229(11) -0.0006(9) 0.0047(9) -0.0065(8)
C6 0.0198(11) 0.0224(10) 0.0280(12) 0.0047(8) 0.0059(9) -0.0034(9)
C7 0.0278(12) 0.0149(9) 0.0214(11) 0.0006(8) 0.0126(9) -0.0003(8)
C8 0.0288(12) 0.0144(9) 0.0247(11) 0.0022(8) 0.0147(9) 0.0000(8)
C9 0.0245(12) 0.0293(11) 0.0278(12) 0.0011(9) 0.0068(10) -0.0005(9)
C10 0.0264(14) 0.0511(16) 0.0414(16) 0.0051(12) -0.0003(12) -0.0036(13)
C11 0.0465(18) 0.0529(17) 0.0376(16) 0.0138(14) -0.0108(13) 0.0030(13)
C12 0.067(2) 0.0468(17) 0.0272(14) 0.0070(14) 0.0040(14) 0.0168(12)
C13 0.0400(15) 0.0353(13) 0.0265(12) -0.0023(11) 0.0086(11) 0.0073(10)

loop_
_atom_type_symbol
_atom_type_description
_atom_type_scat_dispersion_real
_atom_type_scat_dispersion_imag
_atom_type_scat_source
C C 0.0033 0.0016 'International Tables Vol C Tables 4.2.6.8 and 6.1.1.4'
H H 0.0000 0.0000 'International Tables Vol C Tables 4.2.6.8 and 6.1.1.4'
N N 0.0061 0.0033 'International Tables Vol C Tables 4.2.6.8 and 6.1.1.4'
O O 0.0106 0.0060 'International Tables Vol C Tables 4.2.6.8 and 6.1.1.4'
Zn Zn 0.2839 1.4301 'International Tables Vol C Tables 4.2.6.8 and 6.1.1.4'

loop_
_geom_angle_atom_site_label_1
_geom_angle_atom_site_label_2
_geom_angle_atom_site_label_3
_geom_angle_site_symmetry_1
_geom_angle_site_symmetry_3
_geom_angle
_geom_angle_publ_flag
O3 Zn1 N1 2_546 . 104.80(7) yes
O3 Zn1 O4 2_546 4_665 158.38(6) ?
N1 Zn1 O4 . 4_665 96.77(7) yes
O3 Zn1 O2 2_546 3_656 86.96(6) yes
N1 Zn1 O2 . 3_656 100.71(7) yes
O4 Zn1 O2 4_665 3_656 90.54(7) yes
O3 Zn1 O1 2_546 . 88.36(6) yes
N1 Zn1 O1 . . 100.88(7) yes
O4 Zn1 O1 4_665 . 86.11(6) yes
O2 Zn1 O1 3_656 . 158.40(6) ?
C7 O1 Zn1 . . 129.67(14) ?
C7 O2 Zn1 . 3_656 124.87(13) ?
C8 O3 Zn1 . 2_556 116.77(14) ?
C8 O4 Zn1 . 4_566 139.34(14) ?
C9 N1 C13 . . 118.0(2) ?
C9 N1 Zn1 . . 120.14(15) ?
C13 N1 Zn1 . . 121.90(16) ?
C6 C1 C2 . . 119.18(18) ?
C6 C1 C7 . . 120.66(19) ?
C2 C1 C7 . . 120.14(18) ?
C3 C2 C1 . . 120.2(2) ?
C3 C2 H2A . . 119.9 ?
C1 C2 H2A . . 119.9 ?
C2 C3 C4 . . 120.5(2) ?
C2 C3 H3A . . 119.8 ?
C4 C3 H3A . . 119.8 ?
C5 C4 C3 . . 119.32(18) ?
C5 C4 C8 . . 121.00(19) ?
C3 C4 C8 . . 119.64(19) ?
C6 C5 C4 . . 120.1(2) ?
C6 C5 H5A . . 120.0 ?
C4 C5 H5A . . 120.0 ?
C5 C6 C1 . . 120.7(2) ?
C5 C6 H6A . . 119.7 ?
C1 C6 H6A . . 119.7 ?
O1 C7 O2 . . 125.64(18) ?
O1 C7 C1 . . 116.72(18) ?
O2 C7 C1 . . 117.64(18) ?
O4 C8 O3 . . 125.26(18) ?
O4 C8 C4 . . 116.65(19) ?
O3 C8 C4 . . 118.10(19) ?
N1 C9 C10 . . 122.8(2) ?
N1 C9 H9A . . 118.6 ?
C10 C9 H9A . . 118.6 ?
C11 C10 C9 . . 118.6(3) ?
C11 C10 H10A . . 120.7 ?
C9 C10 H10A . . 120.7 ?
C10 C11 C12 . . 119.3(2) ?
C10 C11 H11A . . 120.4 ?
C12 C11 H11A . . 120.4 ?
C11 C12 C13 . . 119.2(3) ?
C11 C12 H12A . . 120.4 ?
C13 C12 H12A . . 120.4 ?
N1 C13 C12 . . 122.1(2) ?
N1 C13 H13A . . 119.0 ?
C12 C13 H13A . . 119.0 ?

loop_
_geom_bond_atom_site_label_1
_geom_bond_atom_site_label_2
_geom_bond_site_symmetry_2
_geom_bond_distance
_geom_bond_publ_flag
Zn1 O3 2_546 2.0378(14) yes
Zn1 N1 . 2.0412(18) yes
Zn1 O4 4_665 2.0550(15) yes
Zn1 O2 3_656 2.0565(14) yes
Zn1 O1 . 2.0584(14) yes
Zn1 Zn1 3_656 2.9883(5) ?
O1 C7 . 1.254(3) ?
O2 C7 . 1.258(2) ?
O2 Zn1 3_656 2.0565(14) ?
O3 C8 . 1.258(3) ?
O3 Zn1 2_556 2.0378(14) ?
O4 C8 . 1.254(3) ?
O4 Zn1 4_566 2.0549(14) ?
N1 C9 . 1.339(3) ?
N1 C13 . 1.341(3) ?
C1 C6 . 1.389(3) ?
C1 C2 . 1.392(3) ?
C1 C7 . 1.508(3) ?
C2 C3 . 1.384(3) ?
C2 H2A . 0.9300 ?
C3 C4 . 1.391(3) ?
C3 H3A . 0.9300 ?
C4 C5 . 1.391(3) ?
C4 C8 . 1.506(3) ?
C5 C6 . 1.384(3) ?
C5 H5A . 0.9300 ?
C6 H6A . 0.9300 ?
C9 C10 . 1.378(3) ?
C9 H9A . 0.9300 ?
C10 C11 . 1.371(4) ?
C10 H10A . 0.9300 ?
C11 C12 . 1.372(4) ?
C11 H11A . 0.9300 ?
C12 C13 . 1.380(3) ?
C12 H12A . 0.9300 ?
C13 H13A . 0.9300 ?
